data_1519110
loop_
_publ_author_name
'Tizzard, G'
'Threlfall, T'
'Ling, S'
'Coles, S'

_publ_section_title
;
 (E)-2,4,5-trifluoro-N-(4-fluorobenzylidene)aniline
;
_journal_name_full 'Crystal Structure Report Archive'
_journal_page_first 1424
_journal_year 2011
_chemical_formula_sum 'C13 H0 F4 N'
_chemical_formula_weight 246.14
_space_group_IT_number 19
_symmetry_cell_setting orthorhombic
_symmetry_space_group_name_Hall 'P 2ac 2ab'
_symmetry_space_group_name_H-M 'P 21 21 21'
_atom_sites_solution_hydrogens geom
_atom_sites_solution_primary direct
_atom_sites_solution_secondary difmap
_cell_angle_alpha 90.00
_cell_angle_beta 90.00
_cell_angle_gamma 90.00
_cell_formula_units_Z 4
_cell_length_a 6.4649(4)
_cell_length_b 7.6187(4)
_cell_length_c 21.2897(13)
_cell_measurement_temperature 293(2)
_cell_volume 1048.61(11)
_computing_structure_refinement 'SHELXL-97 (Sheldrick, 2008)'
_diffrn_ambient_temperature 293(2)
_diffrn_measured_fraction_theta_full 0.996
_diffrn_measured_fraction_theta_max 0.996
_diffrn_radiation_monochromator graphite
_diffrn_radiation_source 'fine-focus sealed tube'
_diffrn_radiation_type MoK\a
_diffrn_radiation_wavelength 0.71073
_diffrn_reflns_av_R_equivalents 0.1050
_diffrn_reflns_av_sigmaI/netI 0.0869
_diffrn_reflns_limit_h_max 7
_diffrn_reflns_limit_h_min -7
_diffrn_reflns_limit_k_max 9
_diffrn_reflns_limit_k_min -8
_diffrn_reflns_limit_l_max 24
_diffrn_reflns_limit_l_min -25
_diffrn_reflns_number 8992
_diffrn_reflns_theta_full 24.98
_diffrn_reflns_theta_max 24.98
_diffrn_reflns_theta_min 3.29
_exptl_absorpt_coefficient_mu 0.143
_exptl_absorpt_correction_T_max 0.9886
_exptl_absorpt_correction_T_min 0.9858
_exptl_crystal_density_diffrn 1.559
_exptl_crystal_density_method 'not measured'
_exptl_crystal_F_000 484
_exptl_crystal_size_max 0.10
_exptl_crystal_size_mid 0.08
_exptl_crystal_size_min 0.08
_refine_diff_density_max 0.233
_refine_diff_density_min -0.258
_refine_diff_density_rms 0.065
_refine_ls_abs_structure_details 'Flack H D (1983), Acta Cryst. A39, 876-881'
_refine_ls_abs_structure_Flack -0.1(16)
_refine_ls_extinction_method none
_refine_ls_goodness_of_fit_ref 0.668
_refine_ls_hydrogen_treatment mixed
_refine_ls_matrix_type full
_refine_ls_number_parameters 163
_refine_ls_number_reflns 1831
_refine_ls_number_restraints 0
_refine_ls_restrained_S_all 0.668
_refine_ls_R_factor_all 0.0877
_refine_ls_R_factor_gt 0.0541
_refine_ls_shift/su_max 0.000
_refine_ls_shift/su_mean 0.000
_refine_ls_structure_factor_coef Fsqd
_refine_ls_weighting_details 'calc w=1/[\s^2^(Fo^2^)+(0.1376P)^2^+3.7929P] where P=(Fo^2^+2Fc^2^)/3'
_refine_ls_weighting_scheme calc
_refine_ls_wR_factor_gt 0.1319
_refine_ls_wR_factor_ref 0.1728
_reflns_number_gt 1344
_reflns_number_total 1831
_reflns_threshold_expression >2\s(I)
_cod_data_source_file eCrystal-2010sl0006a.cif
_cod_data_source_block 2010sl0006a
_cod_depositor_comments
;
Citation :
Tizzard, G and Threlfall, T and Ling, S and Coles, S 
(2011) University of Southampton, 
Crystal Structure Report Archive. (doi:10.5258/ecrystals/1424)

Citation for eCrystals: 
Coles, S.J., Hursthouse, M.B., Frey, J.G. and Rousay, E. (2004), 
University of Southampton, Crystal Structure Report Archive. 
(doi:10.1594/ecrystals.chem.soton.ac.uk/145) 
;
_cod_database_code 1519110

loop_
_symmetry_equiv_pos_as_xyz
'x, y, z'
'-x+1/2, -y, z+1/2'
'-x, y+1/2, -z+1/2'
'x+1/2, -y+1/2, -z'

loop_
_atom_site_label
_atom_site_type_symbol
_atom_site_fract_x
_atom_site_fract_y
_atom_site_fract_z
_atom_site_U_iso_or_equiv
_atom_site_adp_type
_atom_site_occupancy
_atom_site_symmetry_multiplicity
_atom_site_calc_flag
_atom_site_refinement_flags
_atom_site_disorder_assembly
_atom_site_disorder_group
F1 F 0.7478(4) 0.7294(3) 0.15377(11) 0.0371(7) Uani 1 1 d . . .
F2 F 1.2697(4) 1.4776(4) -0.30565(12) 0.0389(7) Uani 1 1 d . . .
F3 F 1.1227(4) 0.8782(4) 0.13953(12) 0.0391(7) Uani 1 1 d . . .
F4 F 0.5220(4) 0.9920(4) -0.03407(13) 0.0372(7) Uani 1 1 d . . .
N1 N 0.8956(6) 1.1460(5) -0.05531(16) 0.0267(9) Uani 1 1 d . . .
C1 C 0.9749(7) 0.9077(6) 0.09563(19) 0.0268(10) Uani 1 1 d . . .
C2 C 1.1202(7) 1.2291(6) -0.1403(2) 0.0253(10) Uani 1 1 d . . .
C3 C 0.8668(7) 1.0437(6) -0.0008(2) 0.0257(10) Uani 1 1 d . . .
C4 C 1.0690(7) 1.1336(6) -0.08332(19) 0.0251(10) Uani 1 1 d . . .
H4 H 1.1684 1.0591 -0.0664 0.030 Uiso 1 1 calc R . .
C5 C 1.2213(7) 1.3960(6) -0.2504(2) 0.0297(11) Uani 1 1 d . . .
C6 C 0.7836(7) 0.8329(6) 0.1029(2) 0.0267(10) Uani 1 1 d . . .
C7 C 1.0191(7) 1.0138(6) 0.0447(2) 0.0257(10) Uani 1 1 d . . .
H7 H 1.1491 1.0649 0.0408 0.031 Uiso 1 1 calc R . .
C8 C 1.3175(7) 1.2116(6) -0.1662(2) 0.0277(10) Uani 1 1 d . . .
H8 H 1.4154 1.1427 -0.1458 0.033 Uiso 1 1 calc R . .
C9 C 0.6741(7) 0.9659(6) 0.0091(2) 0.0271(10) Uani 1 1 d . . .
C10 C 0.6291(7) 0.8597(6) 0.0598(2) 0.0288(11) Uani 1 1 d . . .
H10 H 0.4995 0.8083 0.0645 0.035 Uiso 1 1 calc R . .
C11 C 1.3705(7) 1.2948(6) -0.2218(2) 0.0295(11) Uani 1 1 d . . .
H11 H 1.5017 1.2828 -0.2392 0.035 Uiso 1 1 calc R . .
C12 C 0.9749(7) 1.3334(6) -0.1714(2) 0.0271(10) Uani 1 1 d . . .
H12 H 0.8428 1.3458 -0.1547 0.032 Uiso 1 1 calc R . .
C13 C 1.0251(8) 1.4179(6) -0.2265(2) 0.0317(11) Uani 1 1 d . . .
H13 H 0.9288 1.4881 -0.2471 0.038 Uiso 1 1 calc R . .

loop_
_atom_site_aniso_label
_atom_site_aniso_U_11
_atom_site_aniso_U_22
_atom_site_aniso_U_33
_atom_site_aniso_U_23
_atom_site_aniso_U_13
_atom_site_aniso_U_12
F1 0.0425(16) 0.0365(15) 0.0322(16) 0.0082(12) 0.0052(13) -0.0055(14)
F2 0.0425(16) 0.0420(16) 0.0322(15) 0.0121(13) 0.0053(13) -0.0016(14)
F3 0.0384(16) 0.0474(16) 0.0316(14) 0.0101(14) -0.0102(13) -0.0027(14)
F4 0.0258(14) 0.0473(17) 0.0387(15) 0.0052(14) -0.0062(12) -0.0017(14)
N1 0.025(2) 0.031(2) 0.0244(19) 0.0027(17) 0.0002(16) 0.0033(18)
C1 0.029(2) 0.029(2) 0.022(2) 0.000(2) -0.0052(19) 0.000(2)
C2 0.022(2) 0.032(2) 0.022(2) 0.001(2) -0.0007(19) 0.001(2)
C3 0.028(2) 0.025(2) 0.023(2) 0.000(2) -0.001(2) 0.0010(19)
C4 0.031(2) 0.025(2) 0.019(2) -0.0008(19) -0.006(2) 0.0009(19)
C5 0.033(3) 0.032(2) 0.024(2) 0.003(2) 0.004(2) -0.007(2)
C6 0.034(3) 0.021(2) 0.026(2) 0.0028(19) 0.002(2) 0.002(2)
C7 0.022(2) 0.030(2) 0.026(2) -0.0052(19) 0.0008(18) 0.002(2)
C8 0.030(3) 0.026(2) 0.028(2) -0.001(2) -0.003(2) 0.003(2)
C9 0.026(2) 0.032(2) 0.024(2) -0.003(2) 0.0015(19) 0.003(2)
C10 0.023(2) 0.030(3) 0.034(3) -0.002(2) 0.003(2) -0.005(2)
C11 0.025(2) 0.034(3) 0.030(2) 0.001(2) 0.000(2) -0.002(2)
C12 0.027(2) 0.031(2) 0.023(2) -0.002(2) 0.0052(19) -0.001(2)
C13 0.033(3) 0.028(2) 0.034(3) 0.001(2) -0.003(2) -0.001(2)

loop_
_atom_type_symbol
_atom_type_description
_atom_type_scat_dispersion_real
_atom_type_scat_dispersion_imag
_atom_type_scat_source
C C 0.0033 0.0016 'International Tables Vol C Tables 4.2.6.8 and 6.1.1.4'
H H 0.0000 0.0000 'International Tables Vol C Tables 4.2.6.8 and 6.1.1.4'
N N 0.0061 0.0033 'International Tables Vol C Tables 4.2.6.8 and 6.1.1.4'
F F 0.0171 0.0103 'International Tables Vol C Tables 4.2.6.8 and 6.1.1.4'

loop_
_geom_angle_atom_site_label_1
_geom_angle_atom_site_label_2
_geom_angle_atom_site_label_3
_geom_angle
_geom_angle_site_symmetry_1
_geom_angle_site_symmetry_3
C4 N1 C3 117.4(4) . .
F3 C1 C7 119.5(4) . .
F3 C1 C6 119.3(4) . .
C7 C1 C6 121.2(4) . .
C8 C2 C12 118.7(4) . .
C8 C2 C4 119.4(4) . .
C12 C2 C4 121.8(4) . .
N1 C3 C7 124.5(4) . .
N1 C3 C9 118.5(4) . .
C7 C3 C9 117.0(4) . .
N1 C4 C2 123.7(4) . .
N1 C4 H4 118.2 . .
C2 C4 H4 118.2 . .
F2 C5 C11 118.3(4) . .
F2 C5 C13 118.3(4) . .
C11 C5 C13 123.4(4) . .
F1 C6 C10 119.7(4) . .
F1 C6 C1 119.0(4) . .
C10 C6 C1 121.3(4) . .
C1 C7 C3 119.5(4) . .
C1 C7 H7 120.2 . .
C3 C7 H7 120.2 . .
C11 C8 C2 121.3(4) . .
C11 C8 H8 119.3 . .
C2 C8 H8 119.3 . .
F4 C9 C3 118.7(4) . .
F4 C9 C10 117.5(4) . .
C3 C9 C10 123.8(4) . .
C6 C10 C9 117.2(4) . .
C6 C10 H10 121.4 . .
C9 C10 H10 121.4 . .
C8 C11 C5 117.4(4) . .
C8 C11 H11 121.3 . .
C5 C11 H11 121.3 . .
C13 C12 C2 120.8(4) . .
C13 C12 H12 119.6 . .
C2 C12 H12 119.6 . .
C12 C13 C5 118.4(5) . .
C12 C13 H13 120.8 . .
C5 C13 H13 120.8 . .

loop_
_geom_bond_atom_site_label_1
_geom_bond_atom_site_label_2
_geom_bond_distance
_geom_bond_site_symmetry_2
F1 C6 1.360(5) .
F2 C5 1.367(5) .
F3 C1 1.355(5) .
F4 C9 1.361(5) .
N1 C4 1.273(6) .
N1 C3 1.410(6) .
C1 C7 1.381(6) .
C1 C6 1.371(7) .
C2 C8 1.397(6) .
C2 C12 1.397(6) .
C2 C4 1.452(6) .
C3 C7 1.401(6) .
C3 C9 1.395(6) .
C4 H4 0.9300 .
C5 C11 1.377(7) .
C5 C13 1.377(7) .
C6 C10 1.372(6) .
C7 H7 0.9300 .
C8 C11 1.386(7) .
C8 H8 0.9300 .
C9 C10 1.379(6) .
C10 H10 0.9300 .
C11 H11 0.9300 .
C12 C13 1.377(6) .
C12 H12 0.9300 .
C13 H13 0.9300 .
